data_9002173
loop_
_publ_author_name
'Bloodaxe, E. S.'
'Hughes, J. M.'
'Dyar, M. D.'
'Grew, E. S.'
'Guidotti, C. V.'

_publ_section_title
;
 Linking structure and chemistry in the schorl-dravite series
 Sample HP2-1
;
_journal_name_full 'American Mineralogist'
_journal_page_first 922
_journal_page_last 928
_journal_volume 84
_journal_year 1999
_chemical_compound_source 'Harney Peak Granite, Custer County, South Dakota, USA'
_chemical_formula_sum
;Al6.639 B3 Ca0.027 F0.204 Fe1.671 H3.396 K0.025 Mg0.636 Mn0.012 Na0.54
 O30.796 Si6 Ti0.009 V0.006 Zn0.006
;
_chemical_name_mineral Schorl
_space_group_IT_number 160
_symmetry_space_group_name_Hall 'R 3 -2"'
_symmetry_space_group_name_H-M 'R 3 m :H'
_cell_angle_alpha 90
_cell_angle_beta 90
_cell_angle_gamma 120
_cell_formula_units_Z 3
_cell_length_a 15.946
_cell_length_b 15.946
_cell_length_c 7.157
_cell_volume 1576.032
_database_code_amcsd 0002241
_exptl_crystal_density_diffrn 3.177
_cod_original_sg_symbol_H-M 'R 3 m'
_cod_original_formula_sum
;Ca.027 Na.54 K.025 Al6.639 Mg.636 Fe1.671 Ti.009 V.006 Mn.012 Zn.006 Si6 B3
 O30.796 F.204 H3.396
;
_cod_database_code 9002173

loop_
_space_group_symop_operation_xyz
x,y,z
2/3+x,1/3+y,1/3+z
1/3+x,2/3+y,2/3+z
x,x-y,z
2/3+x,1/3+x-y,1/3+z
1/3+x,2/3+x-y,2/3+z
-y,-x,z
2/3-y,1/3-x,1/3+z
1/3-y,2/3-x,2/3+z
-x+y,y,z
2/3-x+y,1/3+y,1/3+z
1/3-x+y,2/3+y,2/3+z
-y,x-y,z
2/3-y,1/3+x-y,1/3+z
1/3-y,2/3+x-y,2/3+z
-x+y,-x,z
2/3-x+y,1/3-x,1/3+z
1/3-x+y,2/3-x,2/3+z

loop_
_atom_site_aniso_label
_atom_site_aniso_U_11
_atom_site_aniso_U_22
_atom_site_aniso_U_33
_atom_site_aniso_U_12
_atom_site_aniso_U_13
_atom_site_aniso_U_23
CaX 0.01642 0.01642 0.02050 0.00821 0.00000 0.00000
NaX 0.01642 0.01642 0.02050 0.00821 0.00000 0.00000
KX 0.01642 0.01642 0.02050 0.00821 0.00000 0.00000
AlY 0.00725 0.01063 0.01502 0.00531 0.00130 0.00260
MgY 0.00725 0.01063 0.01502 0.00531 0.00130 0.00260
FeY 0.00725 0.01063 0.01502 0.00531 0.00130 0.00260
TiY 0.00725 0.01063 0.01502 0.00531 0.00130 0.00260
VY 0.00725 0.01063 0.01502 0.00531 0.00130 0.00260
MnY 0.00725 0.01063 0.01502 0.00531 0.00130 0.00260
ZnY 0.00725 0.01063 0.01502 0.00531 0.00130 0.00260
AlZ 0.00396 0.00435 0.00368 0.00188 0.00003 0.00045
MgZ 0.00396 0.00435 0.00368 0.00188 0.00003 0.00045
SiT 0.00531 0.00454 0.00610 0.00246 -0.00040 -0.00065
B 0.00676 0.01063 0.00701 0.00531 0.00050 0.00100
O1 0.03188 0.03188 0.00908 0.01594 0.00000 0.00000
O-H1 0.03188 0.03188 0.00908 0.01594 0.00000 0.00000
F1 0.03188 0.03188 0.00908 0.01594 0.00000 0.00000
O2 0.02125 0.00870 0.01142 0.00435 0.00050 0.00100
O-H3 0.02609 0.01256 0.00597 0.01304 0.00050 0.00025
O4 0.00792 0.01449 0.01064 0.00725 -0.00075 -0.00150
O5 0.01546 0.00812 0.01064 0.00773 0.00125 0.00063
O6 0.01159 0.01179 0.00597 0.00613 -0.00125 -0.00100
O7 0.00696 0.00628 0.00960 0.00193 -0.00075 -0.00125
O8 0.00812 0.01169 0.01272 0.00628 0.00050 0.00175

loop_
_atom_site_label
_atom_site_fract_x
_atom_site_fract_y
_atom_site_fract_z
_atom_site_occupancy
_atom_site_type_symbol
_atom_site_attached_hydrogens
CaX 0.00000 0.00000 0.25000 0.02700 Ca 0
NaX 0.00000 0.00000 0.25000 0.54000 Na 0
KX 0.00000 0.00000 0.25000 0.02500 K 0
AlY 0.27130 0.54260 0.31590 0.39900 Al 0
MgY 0.27130 0.54260 0.31590 0.02600 Mg 0
FeY 0.27130 0.54260 0.31590 0.55700 Fe 0
TiY 0.27130 0.54260 0.31590 0.00300 Ti 0
VY 0.27130 0.54260 0.31590 0.00200 V 0
MnY 0.27130 0.54260 0.31590 0.00400 Mn 0
ZnY 0.27130 0.54260 0.31590 0.00200 Zn 0
AlZ 0.29822 0.26160 0.62990 0.90700 Al 0
MgZ 0.29822 0.26160 0.62990 0.09300 Mg 0
SiT 0.19184 0.18982 0.01930 1.00000 Si 0
B 0.11040 0.22080 0.47410 1.00000 B 0
O1 0.00000 0.00000 0.79570 0.40000 O 0
O-H1 0.00000 0.00000 0.79570 0.39600 O 1
F1 0.00000 0.00000 0.79570 0.20400 F 0
O2 0.06144 0.12288 0.50640 1.00000 O 0
O-H3 0.26650 0.13325 0.52880 1.00000 O 1
O4 0.09323 0.18646 0.08800 1.00000 O 0
O5 0.18680 0.09340 0.11090 1.00000 O 0
O6 0.19680 0.18640 0.79490 1.00000 O 0
O7 0.28530 0.28560 0.09810 1.00000 O 0
O8 0.20990 0.27030 0.45970 1.00000 O 0

loop_
_cod_changelog_entry_id
_cod_changelog_entry_author
_cod_changelog_entry_date
_cod_changelog_entry_text
1
;cod-tools version 3.8.0
Id: cif_guess_AMCSD_atom_types 9581 2023-05-17 12:35:41Z saulius
;
2023-05-18T11:37:08+03:00
;Derived atom types and hydrogen counts
from atom names that follow the AMCSD naming convention
(Wat == water, O-H == hydroxyl).
;
2
;cod-tools version 3.10.1
Id: cif_fix_AMCSD_aniso_labels 10200 2024-08-01 14:09:44Z saulius
;
2024-08-02T12:20:09+03:00
;Changed the following '_atom_site_aniso_label' values:
'OH1' -> 'O-H1'
'OH3' -> 'O-H3'
;

loop_
_cod_related_entry_id
_cod_related_entry_database
_cod_related_entry_code
1 AMCSD 0002241
